data_4115573
loop_
_publ_author_name
'Jake D. Soper'
'Werner Kaminsky'
'James M. Mayer'

_publ_contact_author
;
    J. M. Mayer
    Department of Chemistry
    University of Washington
    Seattle, WA 98195
    USA
;
_publ_contact_author_email mayer@chem.washington.edu
_publ_section_title
;
 Activation of an Anilido Ligand for Nucleophilic Aromatic Substitution by
 an Oxidizing Os(IV) Center
;
_journal_name_full 'Journal of the American Chemical Society'
_journal_page_first 5594
_journal_page_last 5595
_journal_paper_doi 10.1021/ja0159214
_journal_volume 123
_journal_year 2001
_chemical_formula_sum 'C21 H26 B Cl2 N9 Os'
_chemical_formula_weight 676.42
_chemical_name_systematic
; 
TpOs[NH-p-C6H4N(c-C4H8)]Cl2 
;
_space_group_IT_number 14
_symmetry_cell_setting monoclinic
_symmetry_space_group_name_Hall '-P 2yn'
_symmetry_space_group_name_H-M 'P 1 21/n 1'
_atom_sites_solution_hydrogens geom
_atom_sites_solution_primary direct
_atom_sites_solution_secondary difmap
_audit_creation_method SHELXL-97
_cell_angle_alpha 90.00
_cell_angle_beta 97.632(2)
_cell_angle_gamma 90.00
_cell_formula_units_Z 4
_cell_length_a 8.6030(3)
_cell_length_b 27.5330(11)
_cell_length_c 10.4560(3)
_cell_measurement_reflns_used 485
_cell_measurement_temperature 130(2)
_cell_volume 2454.74(15)
_computing_cell_refinement 'HKL SCALEPACK'
_computing_data_collection KappaCCD
_computing_data_reduction DENZO
_computing_molecular_graphics 'maXus, Zortep'
_computing_publication_material 'SHELXL-97 (Sheldrick, 1997)'
_computing_structure_refinement 'SHELXL-97 (Sheldrick, 1997)'
_computing_structure_solution SIR92
_diffrn_ambient_temperature 130(2)
_diffrn_measured_fraction_theta_full 0.931
_diffrn_measured_fraction_theta_max 0.931
_diffrn_measurement_device_type 'Nonius KappaCCD'
_diffrn_measurement_method '\f scan'
_diffrn_radiation_monochromator graphite
_diffrn_radiation_source 'fine-focus sealed tube'
_diffrn_radiation_type MoK\a
_diffrn_radiation_wavelength 0.71070
_diffrn_reflns_av_R_equivalents 0.0351
_diffrn_reflns_av_sigmaI/netI 0.0598
_diffrn_reflns_limit_h_max 10
_diffrn_reflns_limit_h_min -8
_diffrn_reflns_limit_k_max 32
_diffrn_reflns_limit_k_min -30
_diffrn_reflns_limit_l_max 12
_diffrn_reflns_limit_l_min -12
_diffrn_reflns_number 6976
_diffrn_reflns_theta_full 24.74
_diffrn_reflns_theta_max 24.74
_diffrn_reflns_theta_min 2.46
_exptl_absorpt_coefficient_mu 5.442
_exptl_absorpt_correction_T_max 0.6121
_exptl_absorpt_correction_T_min 0.3550
_exptl_absorpt_correction_type numerical-SORTAV
_exptl_crystal_colour black
_exptl_crystal_density_diffrn 1.830
_exptl_crystal_description rod
_exptl_crystal_F_000 1320
_exptl_crystal_size_max 0.24
_exptl_crystal_size_mid 0.22
_exptl_crystal_size_min 0.10
_refine_diff_density_max 1.654
_refine_diff_density_min -1.263
_refine_diff_density_rms 0.141
_refine_ls_extinction_coef 0.00015(13)
_refine_ls_extinction_expression Fc^*^=kFc[1+0.001xFc^2^\l^3^/sin(2\q)]^-1/4^
_refine_ls_extinction_method SHELXL
_refine_ls_goodness_of_fit_ref 1.006
_refine_ls_hydrogen_treatment 'riding and isotropically'
_refine_ls_matrix_type full
_refine_ls_number_parameters 317
_refine_ls_number_reflns 3987
_refine_ls_number_restraints 0
_refine_ls_restrained_S_all 1.006
_refine_ls_R_factor_all 0.0423
_refine_ls_R_factor_gt 0.0317
_refine_ls_shift/su_max 0.001
_refine_ls_shift/su_mean 0.000
_refine_ls_structure_factor_coef Fsqd
_refine_ls_weighting_details 'w=1/[\s^2^(Fo^2^)+(0.0313P)^2^+0.0000P] where P=(Fo^2^+2Fc^2^)/3'
_refine_ls_weighting_scheme calc
_refine_ls_wR_factor_gt 0.0694
_refine_ls_wR_factor_ref 0.0729
_reflns_number_gt 3340
_reflns_number_total 3987
_reflns_threshold_expression >2sigma(I)
_cod_data_source_file ja0159214_2.cif
_cod_data_source_block TpOs[NH-p-C6H4N(c-C4H8)]Cl2.C2H3N
_cod_depositor_comments
;
The following automatic conversions were performed:

'_refine_ls_weighting_scheme' value 'calc
w=1/[\s^2^(Fo^2^)+(0.0313P)^2^+0.0000P] where P=(Fo^2^+2Fc^2^)/3' was
changed to 'calc'. New tag '_refine_ls_weighting_details' was
created. The value of the new tag was set to
'w=1/[\s^2^(Fo^2^)+(0.0313P)^2^+0.0000P] where P=(Fo^2^+2Fc^2^)/3'.

Automatic conversion script
Id: cif_fix_values 3143 2015-03-26 13:38:13Z robertas 
;
_cod_original_sg_symbol_H-M 'P 21/n'
_cod_database_code 4115573

loop_
_symmetry_equiv_pos_as_xyz
'x, y, z'
'-x+1/2, y+1/2, -z+1/2'
'-x, -y, -z'
'x-1/2, -y-1/2, z-1/2'

loop_
_atom_site_label
_atom_site_type_symbol
_atom_site_fract_x
_atom_site_fract_y
_atom_site_fract_z
_atom_site_U_iso_or_equiv
_atom_site_adp_type
_atom_site_occupancy
_atom_site_calc_flag
_atom_site_refinement_flags
C1 C -0.0769(6) 0.15178(18) 1.2277(5) 0.0217(12) Uani 1 d .
H1 H -0.1823 0.1410 1.2315 0.026 Uiso 1 d R
C2 C 0.0293(6) 0.16532(19) 1.3340(5) 0.0247(12) Uani 1 d .
H2 H 0.0121 0.1666 1.4228 0.030 Uiso 1 d R
C3 C 0.1629(6) 0.17699(18) 1.2827(5) 0.0242(12) Uani 1 d .
H3 H 0.2596 0.1877 1.3308 0.029 Uiso 1 d R
C4 C -0.0112(6) 0.23688(18) 0.7985(5) 0.0272(13) Uani 1 d .
H4 H -0.1079 0.2391 0.7413 0.033 Uiso 1 d R
C5 C 0.1119(6) 0.2702(2) 0.8059(5) 0.0336(14) Uani 1 d .
H5 H 0.1160 0.2996 0.7572 0.040 Uiso 1 d R
C6 C 0.2239(6) 0.25278(19) 0.8994(5) 0.0285(13) Uani 1 d .
H6 H 0.3237 0.2676 0.9273 0.034 Uiso 1 d R
C7 C 0.1626(6) 0.05835(19) 0.8949(5) 0.0224(12) Uani 1 d .
H7 H 0.0906 0.0345 0.8546 0.027 Uiso 1 d R
C8 C 0.3245(6) 0.05239(18) 0.9226(4) 0.0206(12) Uani 1 d .
H8 H 0.3855 0.0244 0.9063 0.025 Uiso 1 d R
C9 C 0.3784(6) 0.09501(18) 0.9784(5) 0.0196(12) Uani 1 d .
H9 H 0.4862 0.1023 1.0084 0.024 Uiso 1 d R
C10 C -0.2612(6) 0.10709(18) 0.6644(5) 0.0214(12) Uani 1 d .
C11 C -0.2506(6) 0.09842(19) 0.5334(5) 0.0264(13) Uani 1 d .
H11 H -0.1538 0.1052 0.5005 0.032 Uiso 1 d R
C12 C -0.3769(6) 0.07995(19) 0.4505(5) 0.0250(12) Uani 1 d .
H12 H -0.3665 0.0741 0.3615 0.030 Uiso 1 d R
C13 C -0.5208(6) 0.06995(18) 0.4980(5) 0.0228(12) Uani 1 d .
C14 C -0.5314(6) 0.07872(19) 0.6312(5) 0.0246(12) Uani 1 d .
H14 H -0.6269 0.0717 0.6658 0.030 Uiso 1 d R
C15 C -0.4043(6) 0.09682(18) 0.7103(5) 0.0206(12) Uani 1 d .
H15 H -0.4137 0.1028 0.7994 0.025 Uiso 1 d R
C16 C -0.6512(6) 0.0450(2) 0.2815(5) 0.0250(13) Uani 1 d .
H16A H -0.5952 0.0147 0.2645 0.030 Uiso 1 calc R
H16B H -0.6031 0.0725 0.2401 0.030 Uiso 1 calc R
C17 C -0.8245(6) 0.0410(2) 0.2326(5) 0.0270(13) Uani 1 d .
H17A H -0.8697 0.0732 0.2078 0.032 Uiso 1 calc R
H17B H -0.8426 0.0190 0.1571 0.032 Uiso 1 calc R
C18 C -0.8947(6) 0.0204(2) 0.3452(5) 0.0294(13) Uani 1 d .
H18A H -0.8852 -0.0154 0.3479 0.035 Uiso 1 calc R
H18B H -1.0068 0.0293 0.3404 0.035 Uiso 1 calc R
C19 C -0.7983(6) 0.04355(19) 0.4631(5) 0.0250(12) Uani 1 d .
H19A H -0.8475 0.0740 0.4881 0.030 Uiso 1 calc R
H19B H -0.7868 0.0210 0.5376 0.030 Uiso 1 calc R
C20 C 0.4196(6) 0.2133(2) 0.6283(5) 0.0346(14) Uani 1 d .
H20A H 0.4835 0.2148 0.7131 0.052 Uiso 1 calc R
H20B H 0.3854 0.2461 0.6011 0.052 Uiso 1 calc R
H20C H 0.4819 0.1994 0.5653 0.052 Uiso 1 calc R
C21 C 0.2815(6) 0.1825(2) 0.6364(5) 0.0268(13) Uani 1 d .
N1 N -0.0122(5) 0.15513(15) 1.1194(4) 0.0188(10) Uani 1 d .
N2 N 0.1389(5) 0.17061(15) 1.1539(4) 0.0212(10) Uani 1 d .
N3 N 0.0282(4) 0.20088(14) 0.8832(4) 0.0203(10) Uani 1 d .
N4 N 0.1741(4) 0.21086(15) 0.9456(4) 0.0211(10) Uani 1 d .
N5 N 0.1230(5) 0.10277(15) 0.9326(4) 0.0191(10) Uani 1 d .
N6 N 0.2590(5) 0.12527(15) 0.9863(4) 0.0196(10) Uani 1 d .
N7 N -0.1355(5) 0.12454(16) 0.7458(4) 0.0212(10) Uani 1 d .
H7N H -0.068(6) 0.1297(17) 0.704(5) 0.010(15) Uiso 1 d .
N8 N -0.6468(5) 0.05315(16) 0.4193(4) 0.0236(10) Uani 1 d .
N9 N 0.1748(6) 0.15884(18) 0.6418(4) 0.0331(12) Uani 1 d .
B1 B 0.2488(7) 0.1752(2) 1.0493(6) 0.0217(14) Uani 1 d .
H1B H 0.360(6) 0.1855(17) 1.089(4) 0.021(13) Uiso 1 d .
Cl1 Cl -0.20638(14) 0.06717(4) 0.99579(12) 0.0229(3) Uani 1 d .
Cl2 Cl -0.31754(14) 0.18567(5) 0.93838(12) 0.0253(3) Uani 1 d .
Os1 Os -0.08694(2) 0.138797(7) 0.926658(18) 0.01736(11) Uani 1 d .

loop_
_atom_site_aniso_label
_atom_site_aniso_U_11
_atom_site_aniso_U_22
_atom_site_aniso_U_33
_atom_site_aniso_U_23
_atom_site_aniso_U_13
_atom_site_aniso_U_12
C1 0.021(3) 0.018(3) 0.027(3) 0.002(2) 0.005(3) 0.003(2)
C2 0.024(3) 0.025(3) 0.027(3) 0.000(2) 0.010(2) 0.004(2)
C3 0.030(3) 0.019(3) 0.022(3) -0.003(2) -0.002(2) -0.001(2)
C4 0.037(3) 0.018(3) 0.027(3) 0.005(2) 0.005(3) 0.004(3)
C5 0.028(3) 0.028(3) 0.044(4) 0.014(3) 0.002(3) -0.005(3)
C6 0.030(3) 0.018(3) 0.038(3) 0.002(2) 0.007(3) -0.016(2)
C7 0.023(3) 0.021(3) 0.023(3) 0.001(2) 0.004(2) 0.003(2)
C8 0.023(3) 0.022(3) 0.019(3) 0.003(2) 0.007(2) 0.005(2)
C9 0.010(3) 0.031(3) 0.018(3) 0.003(2) 0.003(2) 0.001(2)
C10 0.027(3) 0.015(3) 0.023(3) 0.004(2) 0.002(3) -0.002(2)
C11 0.023(3) 0.032(3) 0.025(3) 0.002(2) 0.006(2) -0.003(2)
C12 0.025(3) 0.035(3) 0.014(3) 0.001(2) -0.002(2) -0.007(3)
C13 0.028(3) 0.019(3) 0.022(3) 0.000(2) 0.005(2) -0.002(2)
C14 0.023(3) 0.025(3) 0.026(3) 0.000(2) 0.004(2) -0.003(2)
C15 0.020(3) 0.022(3) 0.019(3) 0.001(2) -0.001(2) 0.002(2)
C16 0.026(3) 0.026(3) 0.022(3) 0.000(2) -0.001(2) 0.001(2)
C17 0.028(3) 0.028(3) 0.023(3) -0.004(2) -0.005(2) 0.000(2)
C18 0.026(3) 0.028(3) 0.031(3) -0.001(3) -0.006(3) -0.004(3)
C19 0.023(3) 0.028(3) 0.023(3) 0.001(2) 0.000(2) -0.004(2)
C20 0.037(3) 0.028(3) 0.039(3) 0.007(3) 0.007(3) -0.002(3)
C21 0.026(3) 0.028(3) 0.026(3) -0.001(2) 0.001(3) 0.004(3)
N1 0.014(2) 0.016(2) 0.026(2) 0.0020(19) 0.002(2) -0.0022(18)
N2 0.024(2) 0.018(2) 0.021(2) -0.0002(18) 0.0015(19) -0.0033(19)
N3 0.017(2) 0.014(2) 0.029(2) 0.0035(19) 0.002(2) -0.0020(18)
N4 0.017(2) 0.022(2) 0.024(2) 0.0016(19) 0.0021(19) -0.0029(19)
N5 0.017(2) 0.021(2) 0.019(2) 0.0019(19) 0.0026(19) 0.0007(19)
N6 0.010(2) 0.024(2) 0.025(2) 0.0021(19) -0.0002(19) -0.0050(19)
N7 0.014(2) 0.027(3) 0.023(3) 0.005(2) 0.002(2) -0.003(2)
N8 0.021(2) 0.029(3) 0.019(2) 0.0010(19) -0.0012(19) -0.004(2)
N9 0.032(3) 0.034(3) 0.034(3) 0.001(2) 0.004(2) -0.001(2)
B1 0.015(3) 0.023(3) 0.027(3) 0.005(3) -0.001(3) -0.004(3)
Cl1 0.0222(7) 0.0163(7) 0.0303(7) 0.0028(5) 0.0038(6) -0.0040(5)
Cl2 0.0199(7) 0.0221(7) 0.0333(7) -0.0011(6) 0.0015(6) 0.0021(6)
Os1 0.01550(15) 0.01544(14) 0.02089(15) 0.00040(8) 0.00147(10) -0.00140(8)

loop_
_atom_type_symbol
_atom_type_description
_atom_type_scat_dispersion_real
_atom_type_scat_dispersion_imag
_atom_type_scat_source
C C 0.0033 0.0016 'International Tables Vol C Tables 4.2.6.8 and 6.1.1.4'
H H 0.0000 0.0000 'International Tables Vol C Tables 4.2.6.8 and 6.1.1.4'
N N 0.0061 0.0033 'International Tables Vol C Tables 4.2.6.8 and 6.1.1.4'
B B 0.0013 0.0007 'International Tables Vol C Tables 4.2.6.8 and 6.1.1.4'
Cl Cl 0.1484 0.1585 'International Tables Vol C Tables 4.2.6.8 and 6.1.1.4'
Os Os -1.2165 7.6030 'International Tables Vol C Tables 4.2.6.8 and 6.1.1.4'

loop_
_geom_angle_atom_site_label_1
_geom_angle_atom_site_label_2
_geom_angle_atom_site_label_3
_geom_angle
N1 C1 C2 110.9(5)
N1 C1 H1 124.1
C2 C1 H1 124.9
C3 C2 C1 104.2(5)
C3 C2 H2 127.9
C1 C2 H2 127.8
N2 C3 C2 109.6(5)
N2 C3 H3 124.9
C2 C3 H3 125.6
N3 C4 C5 109.0(5)
N3 C4 H4 125.4
C5 C4 H4 125.6
C6 C5 C4 105.5(5)
C6 C5 H5 127.2
C4 C5 H5 127.3
N4 C6 C5 109.3(4)
N4 C6 H6 124.8
C5 C6 H6 125.9
N5 C7 C8 109.4(4)
N5 C7 H7 125.2
C8 C7 H7 125.4
C9 C8 C7 105.2(5)
C9 C8 H8 127.1
C7 C8 H8 127.7
N6 C9 C8 110.0(4)
N6 C9 H9 124.6
C8 C9 H9 125.4
N7 C10 C11 121.1(5)
N7 C10 C15 120.8(5)
C11 C10 C15 118.1(5)
C12 C11 C10 121.5(5)
C12 C11 H11 119.3
C10 C11 H11 119.2
C11 C12 C13 119.8(5)
C11 C12 H12 119.9
C13 C12 H12 120.3
N8 C13 C12 121.2(5)
N8 C13 C14 120.1(5)
C12 C13 C14 118.6(4)
C15 C14 C13 120.0(5)
C15 C14 H14 119.9
C13 C14 H14 120.1
C14 C15 C10 122.0(5)
C14 C15 H15 118.9
C10 C15 H15 119.1
N8 C16 C17 103.9(4)
N8 C16 H16A 111.0
C17 C16 H16A 111.0
N8 C16 H16B 111.0
C17 C16 H16B 111.0
H16A C16 H16B 109.0
C18 C17 C16 104.1(4)
C18 C17 H17A 110.9
C16 C17 H17A 110.9
C18 C17 H17B 110.9
C16 C17 H17B 110.9
H17A C17 H17B 109.0
C17 C18 C19 104.1(4)
C17 C18 H18A 110.9
C19 C18 H18A 110.9
C17 C18 H18B 110.9
C19 C18 H18B 110.9
H18A C18 H18B 109.0
N8 C19 C18 103.4(4)
N8 C19 H19A 111.1
C18 C19 H19A 111.1
N8 C19 H19B 111.1
C18 C19 H19B 111.1
H19A C19 H19B 109.0
C21 C20 H20A 109.5
C21 C20 H20B 109.5
H20A C20 H20B 109.5
C21 C20 H20C 109.5
H20A C20 H20C 109.5
H20B C20 H20C 109.5
N9 C21 C20 179.6(6)
C1 N1 N2 106.7(4)
C1 N1 Os1 134.3(3)
N2 N1 Os1 118.9(3)
C3 N2 N1 108.6(4)
C3 N2 B1 132.1(4)
N1 N2 B1 119.2(4)
C4 N3 N4 107.6(4)
C4 N3 Os1 132.3(3)
N4 N3 Os1 120.1(3)
C6 N4 N3 108.6(4)
C6 N4 B1 132.7(4)
N3 N4 B1 118.7(4)
C7 N5 N6 107.1(4)
C7 N5 Os1 133.4(3)
N6 N5 Os1 119.4(3)
C9 N6 N5 108.3(4)
C9 N6 B1 132.5(4)
N5 N6 B1 119.0(4)
C10 N7 Os1 137.1(4)
C10 N7 H7N 108(4)
Os1 N7 H7N 115(4)
C13 N8 C16 124.7(4)
C13 N8 C19 123.1(4)
C16 N8 C19 112.1(4)
N6 B1 N4 108.2(4)
N6 B1 N2 107.8(4)
N4 B1 N2 108.3(4)
N6 B1 H1B 108(3)
N4 B1 H1B 113(3)
N2 B1 H1B 111(2)
N7 Os1 N5 90.38(18)
N7 Os1 N3 90.04(17)
N5 Os1 N3 87.75(15)
N7 Os1 N1 174.52(18)
N5 Os1 N1 85.27(16)
N3 Os1 N1 86.46(16)
N7 Os1 Cl1 94.78(14)
N5 Os1 Cl1 90.23(12)
N3 Os1 Cl1 174.79(11)
N1 Os1 Cl1 88.59(12)
N7 Os1 Cl2 95.02(14)
N5 Os1 Cl2 173.91(11)
N3 Os1 Cl2 89.42(11)
N1 Os1 Cl2 89.17(12)
Cl1 Os1 Cl2 92.13(4)

loop_
_geom_bond_atom_site_label_1
_geom_bond_atom_site_label_2
_geom_bond_distance
C1 N1 1.329(6)
C1 C2 1.392(7)
C1 H1 0.9601
C2 C3 1.370(7)
C2 H2 0.9601
C3 N2 1.346(6)
C3 H3 0.9595
C4 N3 1.343(6)
C4 C5 1.395(7)
C4 H4 0.9598
C5 C6 1.365(7)
C5 H5 0.9595
C6 N4 1.343(6)
C6 H6 0.9601
C7 N5 1.343(6)
C7 C8 1.394(7)
C7 H7 0.9598
C8 C9 1.364(7)
C8 H8 0.9605
C9 N6 1.334(6)
C9 H9 0.9600
C10 N7 1.371(6)
C10 C11 1.406(7)
C10 C15 1.408(7)
C11 C12 1.393(7)
C11 H11 0.9607
C12 C13 1.421(7)
C12 H12 0.9600
C13 N8 1.352(6)
C13 C14 1.428(7)
C14 C15 1.374(7)
C14 H14 0.9602
C15 H15 0.9601
C16 N8 1.453(6)
C16 C17 1.515(6)
C16 H16A 0.9900
C16 H16B 0.9900
C17 C18 1.503(7)
C17 H17A 0.9900
C17 H17B 0.9900
C18 C19 1.530(7)
C18 H18A 0.9900
C18 H18B 0.9900
C19 N8 1.463(6)
C19 H19A 0.9900
C19 H19B 0.9900
C20 C21 1.470(8)
C20 H20A 0.9800
C20 H20B 0.9800
C20 H20C 0.9800
C21 N9 1.134(6)
N1 N2 1.370(5)
N1 Os1 2.081(4)
N2 B1 1.543(7)
N3 N4 1.364(5)
N3 Os1 2.056(4)
N4 B1 1.539(7)
N5 N6 1.376(5)
N5 Os1 2.054(4)
N6 B1 1.532(7)
N7 Os1 1.922(5)
N7 H7N 0.79(5)
B1 H1B 1.03(5)
Cl1 Os1 2.3801(12)
Cl2 Os1 2.3834(12)

loop_
_geom_torsion_atom_site_label_1
_geom_torsion_atom_site_label_2
_geom_torsion_atom_site_label_3
_geom_torsion_atom_site_label_4
_geom_torsion
N1 C1 C2 C3 -0.2(6)
C1 C2 C3 N2 -0.3(6)
N3 C4 C5 C6 -0.9(6)
C4 C5 C6 N4 0.9(6)
N5 C7 C8 C9 0.2(5)
C7 C8 C9 N6 0.6(6)
N7 C10 C11 C12 179.0(5)
C15 C10 C11 C12 -0.4(7)
C10 C11 C12 C13 0.6(8)
C11 C12 C13 N8 178.3(5)
C11 C12 C13 C14 -0.7(8)
N8 C13 C14 C15 -178.5(5)
C12 C13 C14 C15 0.5(7)
C13 C14 C15 C10 -0.2(8)
N7 C10 C15 C14 -179.2(5)
C11 C10 C15 C14 0.2(7)
N8 C16 C17 C18 -29.9(5)
C16 C17 C18 C19 35.5(5)
C17 C18 C19 N8 -27.3(5)
C2 C1 N1 N2 0.6(5)
C2 C1 N1 Os1 176.5(4)
C2 C3 N2 N1 0.7(6)
C2 C3 N2 B1 -176.0(5)
C1 N1 N2 C3 -0.8(5)
Os1 N1 N2 C3 -177.5(3)
C1 N1 N2 B1 176.4(4)
Os1 N1 N2 B1 -0.3(5)
C5 C4 N3 N4 0.5(6)
C5 C4 N3 Os1 -178.7(4)
C5 C6 N4 N3 -0.6(6)
C5 C6 N4 B1 179.5(5)
C4 N3 N4 C6 0.1(6)
Os1 N3 N4 C6 179.4(3)
C4 N3 N4 B1 179.9(4)
Os1 N3 N4 B1 -0.7(6)
C8 C7 N5 N6 -0.8(5)
C8 C7 N5 Os1 -179.8(3)
C8 C9 N6 N5 -1.1(5)
C8 C9 N6 B1 173.9(5)
C7 N5 N6 C9 1.2(5)
Os1 N5 N6 C9 -179.7(3)
C7 N5 N6 B1 -174.6(4)
Os1 N5 N6 B1 4.5(5)
C11 C10 N7 Os1 -176.1(4)
C15 C10 N7 Os1 3.2(8)
C12 C13 N8 C16 -1.8(8)
C14 C13 N8 C16 177.2(5)
C12 C13 N8 C19 -178.4(5)
C14 C13 N8 C19 0.6(7)
C17 C16 N8 C13 -163.9(5)
C17 C16 N8 C19 13.0(6)
C18 C19 N8 C13 -174.2(4)
C18 C19 N8 C16 8.9(6)
C9 N6 B1 N4 124.5(5)
N5 N6 B1 N4 -60.8(5)
C9 N6 B1 N2 -118.5(5)
N5 N6 B1 N2 56.1(5)
C6 N4 B1 N6 -121.6(6)
N3 N4 B1 N6 58.6(6)
C6 N4 B1 N2 121.7(6)
N3 N4 B1 N2 -58.1(6)
C3 N2 B1 N6 118.0(6)
N1 N2 B1 N6 -58.4(5)
C3 N2 B1 N4 -125.1(5)
N1 N2 B1 N4 58.5(6)
C10 N7 Os1 N5 132.8(5)
C10 N7 Os1 N3 -139.5(5)
C10 N7 Os1 N1 170.3(14)
C10 N7 Os1 Cl1 42.5(5)
C10 N7 Os1 Cl2 -50.0(5)
C7 N5 Os1 N7 -51.9(4)
N6 N5 Os1 N7 129.3(3)
C7 N5 Os1 N3 -141.9(4)
N6 N5 Os1 N3 39.3(3)
C7 N5 Os1 N1 131.5(4)
N6 N5 Os1 N1 -47.3(3)
C7 N5 Os1 Cl1 42.9(4)
N6 N5 Os1 Cl1 -135.9(3)
C7 N5 Os1 Cl2 155.8(8)
N6 N5 Os1 Cl2 -23.0(13)
C4 N3 Os1 N7 47.3(5)
N4 N3 Os1 N7 -131.9(4)
C4 N3 Os1 N5 137.7(5)
N4 N3 Os1 N5 -41.5(4)
C4 N3 Os1 N1 -136.9(5)
N4 N3 Os1 N1 43.9(4)
C4 N3 Os1 Cl1 -155.1(10)
N4 N3 Os1 Cl1 25.7(15)
C4 N3 Os1 Cl2 -47.7(5)
N4 N3 Os1 Cl2 133.1(3)
C1 N1 Os1 N7 -168.3(15)
N2 N1 Os1 N7 7.3(18)
C1 N1 Os1 N5 -130.6(5)
N2 N1 Os1 N5 45.0(3)
C1 N1 Os1 N3 141.3(5)
N2 N1 Os1 N3 -43.1(3)
C1 N1 Os1 Cl1 -40.3(5)
N2 N1 Os1 Cl1 135.3(3)
C1 N1 Os1 Cl2 51.9(5)
N2 N1 Os1 Cl2 -132.5(3)
